data_8101283
loop_
_publ_author_name
'Wartchow, R.'
'Frackenpohl, J.'
'Hoffmann, H. M. R.'

_publ_section_title
;
Crystal structure of (1S,2R,4S)-2-bromomethyl-1-azabicyclo[2.2.2]-
octan-5-one, C~8~H~12~BrNO
;
_journal_issue 3
_journal_name_full 'Zeitschrift f\"ur Kristallographie - New Crystal Structures'
_journal_page_first 435
_journal_page_last 436
_journal_volume 215
_journal_year 2000
_chemical_formula_sum 'C8 H12 Br N O'
_chemical_formula_weight 218.10
_space_group_IT_number 19
_symmetry_cell_setting orthorhombic
_symmetry_Int_Tables_number 19
_symmetry_space_group_name_Hall 'P 2ac 2ab'
_symmetry_space_group_name_H-M 'P 21 21 21'
_cell_angle_alpha 90.00
_cell_angle_beta 90.00
_cell_angle_gamma 90.00
_cell_formula_units_Z 4
_cell_length_a 7.0020(10)
_cell_length_b 7.4320(10)
_cell_length_c 16.762(2)
_cell_measurement_temperature 300(2)
_cell_volume 872.3(2)
_diffrn_ambient_temperature 300(2)
_exptl_crystal_density_diffrn 1.661
_refine_ls_R_factor_obs 0.0305
_refine_ls_wR_factor_obs 0.0473
_cod_database_code 8101283

loop_
_symmetry_equiv_pos_as_xyz
'x, y, z'
'x+1/2, -y+1/2, -z'
'-x, y+1/2, -z+1/2'
'-x+1/2, -y, z+1/2'

loop_
_atom_site_aniso_label
_atom_site_aniso_U_11
_atom_site_aniso_U_22
_atom_site_aniso_U_33
_atom_site_aniso_U_23
_atom_site_aniso_U_13
_atom_site_aniso_U_12
Br1 0.0582(3) 0.0530(3) 0.0470(2) 0.0118(3) 0.0001(7) -0.0031(7)
O1 0.098(4) 0.096(4) 0.057(2) 0.002(2) -0.046(2) 0.002(3)
N1 0.040(3) 0.030(3) 0.032(2) 0.002(2) 0.003(2) 0.004(2)
C2 0.035(4) 0.043(4) 0.032(2) 0.000(3) -0.002(2) 0.005(3)
C3 0.060(4) 0.051(4) 0.028(3) -0.009(3) 0.012(2) 0.000(4)
C4 0.064(6) 0.054(4) 0.023(2) 0.002(2) 0.008(3) -0.006(5)
C5 0.065(4) 0.045(5) 0.043(3) -0.003(3) -0.017(4) 0.000(4)
C6 0.037(3) 0.057(5) 0.052(3) 0.011(3) -0.008(2) -0.002(4)
C7 0.054(3) 0.042(4) 0.033(2) -0.001(2) 0.001(5) -0.005(6)
C8 0.072(4) 0.044(4) 0.039(3) 0.004(2) -0.002(3) -0.013(3)
C9 0.058(3) 0.050(3) 0.031(2) -0.002(2) -0.005(4) 0.008(5)

loop_
_atom_site_label
_atom_site_type_symbol
_atom_site_fract_x
_atom_site_fract_y
_atom_site_fract_z
_atom_site_U_iso_or_equiv
_atom_site_thermal_displace_type
_atom_site_occupancy
_atom_site_calc_flag
_atom_site_refinement_flags
_atom_site_disorder_group
Br1 Br 0.2543(2) -0.15708(7) 0.55172(2) 0.0527(2) Uani 1 d . .
O1 O -0.0388(7) 0.2448(6) 0.2380(2) 0.084(2) Uani 1 d . .
N1 N 0.1707(6) 0.1969(6) 0.4326(2) 0.0339(12) Uani 1 d . .
C2 C 0.3185(7) 0.0655(8) 0.4136(3) 0.037(2) Uani 1 d . .
H1 H 0.4330(7) 0.0982(8) 0.4440(3) 0.044 Uiso 1 calc R .
C3 C 0.3721(8) 0.0693(8) 0.3231(2) 0.046(2) Uani 1 d . .
H2 H 0.5098(8) 0.0706(8) 0.3166(2) 0.056 Uiso 1 calc R .
H3 H 0.3215(8) -0.0361(8) 0.2962(2) 0.056 Uiso 1 calc R .
C4 C 0.2836(10) 0.2423(8) 0.2877(3) 0.047(2) Uani 1 d . .
H4 H 0.3252(10) 0.2594(8) 0.2324(3) 0.056 Uiso 1 calc R .
C5 C 0.0755(10) 0.2243(9) 0.2918(3) 0.051(2) Uani 1 d . .
C6 C 0.0082(7) 0.1799(10) 0.3771(3) 0.0489(15) Uani 1 d . .
H5 H -0.0929(7) 0.2618(10) 0.3927(3) 0.059 Uiso 1 calc R .
H6 H -0.0419(7) 0.0582(10) 0.3789(3) 0.059 Uiso 1 calc R .
C7 C 0.2516(15) 0.3784(6) 0.4230(2) 0.0430(13) Uani 1 d . .
H7 H 0.3495(15) 0.3974(6) 0.4631(2) 0.052 Uiso 1 calc R .
H8 H 0.1520(15) 0.4670(6) 0.4315(2) 0.052 Uiso 1 calc R .
C8 C 0.3394(8) 0.4061(7) 0.3391(2) 0.052(2) Uani 1 d . .
H9 H 0.2907(8) 0.5159(7) 0.3153(2) 0.062 Uiso 1 calc R .
H10 H 0.4773(8) 0.4154(7) 0.3429(2) 0.062 Uiso 1 calc R .
C9 C 0.2655(14) -0.1238(6) 0.4363(2) 0.0467(14) Uani 1 d . .
H11 H 0.3587(14) -0.2063(6) 0.4141(2) 0.056 Uiso 1 calc R .
H12 H 0.1420(14) -0.1528(6) 0.4134(2) 0.056 Uiso 1 calc R .

loop_
_geom_bond_atom_site_label_1
_geom_bond_atom_site_label_2
_geom_bond_distance
_geom_bond_site_symmetry_2
_geom_bond_publ_flag
Br1 C9 1.952(3) . ?
O1 C5 1.216(6) . ?
N1 C2 1.457(5) . ?
N1 C7 1.472(6) . ?
N1 C6 1.476(6) . ?
C2 C9 1.504(7) . ?
C2 C3 1.564(6) . ?
C3 C4 1.545(7) . ?
C4 C5 1.465(10) . ?
C4 C8 1.542(7) . ?
C5 C6 1.541(7) . ?
C7 C8 1.548(7) . ?

loop_
_cod_related_entry_id
_cod_related_entry_database
_cod_related_entry_code
1 ChemSpider 8807944
